data_2225770
loop_
_publ_author_name
'Ghosh, Avijit'
'Butcher, Ray J.'
'Mobin, Shaikh M.'
'Ravikanth, M.'

_publ_section_title
;
 5,10,15,20-Tetra-2-furylporphyrin
;
_journal_coeditor_code BT5220
_journal_issue 5
_journal_name_full 'Acta Crystallographica Section E'
_journal_page_first o1160
_journal_page_last o1161
_journal_paper_doi 10.1107/S1600536810014285
_journal_volume 66
_journal_year 2010
_chemical_formula_iupac 'C36 H22 N4 O4'
_chemical_formula_moiety 'C36 H22 N4 O4'
_chemical_formula_sum 'C36 H22 N4 O4'
_chemical_formula_weight 574.58
_chemical_name_systematic
;
5,10,15,20-Tetra-2-furylporphyrin
;
_space_group_IT_number 14
_symmetry_cell_setting monoclinic
_symmetry_space_group_name_Hall '-P 2ybc'
_symmetry_space_group_name_H-M 'P 1 21/c 1'
_atom_sites_solution_hydrogens geom
_atom_sites_solution_primary direct
_atom_sites_solution_secondary difmap
_audit_creation_method SHELXL-97
_cell_angle_alpha 90.00
_cell_angle_beta 97.419(4)
_cell_angle_gamma 90.00
_cell_formula_units_Z 2
_cell_length_a 9.6068(4)
_cell_length_b 7.3956(3)
_cell_length_c 18.1770(7)
_cell_measurement_reflns_used 1578
_cell_measurement_temperature 150(2)
_cell_measurement_theta_max 25.112
_cell_measurement_theta_min 2.576
_cell_volume 1280.63(9)
_computing_cell_refinement 'CrysAlis CCD (Oxford Diffraction, 2009)'
_computing_data_collection 'CrysAlis CCD (Oxford Diffraction, 2009)'
_computing_data_reduction 'CrysAlis RED (Oxford Diffraction, 2009)'
_computing_molecular_graphics 'SHELXTL (Sheldrick, 2008)'
_computing_publication_material 'SHELXTL (Sheldrick, 2008)'
_computing_structure_refinement 'SHELXL97 (Sheldrick, 2008)'
_computing_structure_solution 'SHELXS97 (Sheldrick, 2008)'
_diffrn_ambient_temperature 150(2)
_diffrn_measured_fraction_theta_full 0.998
_diffrn_measured_fraction_theta_max 0.924
_diffrn_measurement_device_type 'Oxford Diffraction Xcalibur-S'
_diffrn_measurement_method '\w scans'
_diffrn_radiation_monochromator graphite
_diffrn_radiation_source 'fine-focus sealed tube'
_diffrn_radiation_type MoK\a
_diffrn_radiation_wavelength 0.71073
_diffrn_reflns_av_R_equivalents 0.0504
_diffrn_reflns_av_sigmaI/netI 0.0855
_diffrn_reflns_limit_h_max 14
_diffrn_reflns_limit_h_min -11
_diffrn_reflns_limit_k_max 10
_diffrn_reflns_limit_k_min -11
_diffrn_reflns_limit_l_max 27
_diffrn_reflns_limit_l_min -27
_diffrn_reflns_number 14627
_diffrn_reflns_theta_full 25.00
_diffrn_reflns_theta_max 32.67
_diffrn_reflns_theta_min 3.31
_diffrn_standards_decay_% <2
_diffrn_standards_interval_count 50
_diffrn_standards_number 2
_exptl_absorpt_coefficient_mu 0.099
_exptl_absorpt_correction_T_max 0.9833
_exptl_absorpt_correction_T_min 0.9727
_exptl_absorpt_correction_type multi-scan
_exptl_absorpt_process_details
;
(CrysAlis RED; Oxford Diffraction, 2009)
;
_exptl_crystal_colour black
_exptl_crystal_density_diffrn 1.490
_exptl_crystal_density_method 'not measured'
_exptl_crystal_description block
_exptl_crystal_F_000 596
_exptl_crystal_size_max 0.28
_exptl_crystal_size_mid 0.23
_exptl_crystal_size_min 0.17
_refine_diff_density_max 0.381
_refine_diff_density_min -0.304
_refine_ls_extinction_method none
_refine_ls_goodness_of_fit_ref 0.941
_refine_ls_hydrogen_treatment mixed
_refine_ls_matrix_type full
_refine_ls_number_parameters 203
_refine_ls_number_reflns 4350
_refine_ls_number_restraints 0
_refine_ls_restrained_S_all 0.941
_refine_ls_R_factor_all 0.1098
_refine_ls_R_factor_gt 0.0566
_refine_ls_shift/su_max 0.000
_refine_ls_shift/su_mean 0.000
_refine_ls_structure_factor_coef Fsqd
_refine_ls_weighting_details 'calc w=1/[\s^2^(Fo^2^)+(0.0704P)^2^] where P=(Fo^2^+2Fc^2^)/3'
_refine_ls_weighting_scheme calc
_refine_ls_wR_factor_gt 0.1257
_refine_ls_wR_factor_ref 0.1399
_reflns_number_gt 2596
_reflns_number_total 4350
_reflns_threshold_expression I>2\s(I)
_cod_data_source_file bt5220.cif
_cod_data_source_block I
_cod_original_sg_symbol_H-M 'P 21/c'
_cod_database_code 2225770
_cod_database_fobs_code 2225770

loop_
_symmetry_equiv_pos_as_xyz
'x, y, z'
'-x, y+1/2, -z+1/2'
'-x, -y, -z'
'x, -y-1/2, z-1/2'

loop_
_atom_site_type_symbol
_atom_site_label
_atom_site_fract_x
_atom_site_fract_y
_atom_site_fract_z
_atom_site_U_iso_or_equiv
_atom_site_adp_type
_atom_site_calc_flag
_atom_site_refinement_flags
_atom_site_occupancy
_atom_site_disorder_assembly
_atom_site_disorder_group
O O1 0.12370(14) 0.14955(18) 0.78524(7) 0.0328(3) Uani d . 1 . .
O O2 0.28868(13) 1.19097(16) 0.53303(7) 0.0277(3) Uani d . 1 . .
N N1 0.14624(14) 0.57702(18) 0.58457(7) 0.0182(3) Uani d . 1 . .
N N2 0.04097(14) 0.74030(19) 0.44418(8) 0.0181(3) Uani d . 1 . .
H H2N 0.018(2) 0.644(3) 0.4727(11) 0.033(6) Uiso d . 1 . .
C C1 0.17490(17) 0.4903(2) 0.65124(9) 0.0190(3) Uani d . 1 . .
C C2 0.25816(18) 0.6045(2) 0.70508(9) 0.0228(4) Uani d . 1 . .
H H2A 0.2896 0.5754 0.7554 0.027 Uiso calc R 1 . .
C C3 0.28217(18) 0.7587(2) 0.67017(9) 0.0223(4) Uani d . 1 . .
H H3A 0.3328 0.8608 0.6910 0.027 Uiso calc R 1 . .
C C4 0.21545(17) 0.7390(2) 0.59420(9) 0.0182(3) Uani d . 1 . .
C C5 0.12791(17) 0.3159(2) 0.66826(9) 0.0183(3) Uani d . 1 . .
C C6 0.19861(19) 0.2322(2) 0.73637(9) 0.0211(3) Uani d . 1 . .
C C7 0.33718(18) 0.2124(2) 0.75868(9) 0.0232(4) Uani d . 1 . .
H H7A 0.4116 0.2566 0.7340 0.028 Uiso calc R 1 . .
C C8 0.3506(2) 0.1135(3) 0.82580(11) 0.0320(4) Uani d . 1 . .
H H8A 0.4358 0.0800 0.8551 0.038 Uiso calc R 1 . .
C C9 0.2214(2) 0.0765(3) 0.84007(11) 0.0334(5) Uani d . 1 . .
H H9A 0.1992 0.0098 0.8817 0.040 Uiso calc R 1 . .
C C10 0.22148(16) 0.8718(2) 0.53867(9) 0.0184(3) Uani d . 1 . .
C C11 0.32446(18) 1.0178(2) 0.55473(9) 0.0199(3) Uani d . 1 . .
C C12 0.45911(18) 1.0137(2) 0.58713(9) 0.0227(4) Uani d . 1 . .
H H12A 0.5096 0.9103 0.6068 0.027 Uiso calc R 1 . .
C C13 0.51107(19) 1.1943(3) 0.58618(10) 0.0287(4) Uani d . 1 . .
H H13A 0.6025 1.2347 0.6053 0.034 Uiso calc R 1 . .
C C14 0.4052(2) 1.2961(2) 0.55300(10) 0.0284(4) Uani d . 1 . .
H H14A 0.4103 1.4226 0.5446 0.034 Uiso calc R 1 . .
C C15 0.13864(16) 0.8702(2) 0.46911(9) 0.0185(3) Uani d . 1 . .
C C16 0.13469(18) 1.0021(2) 0.41186(9) 0.0231(4) Uani d . 1 . .
H H16A 0.1932 1.1058 0.4125 0.028 Uiso calc R 1 . .
C C17 0.03278(18) 0.9546(2) 0.35596(10) 0.0226(4) Uani d . 1 . .
H H17A 0.0057 1.0214 0.3118 0.027 Uiso calc R 1 . .
C C18 -0.02633(17) 0.7862(2) 0.37546(9) 0.0183(3) Uani d . 1 . .

loop_
_atom_site_aniso_label
_atom_site_aniso_U_11
_atom_site_aniso_U_22
_atom_site_aniso_U_33
_atom_site_aniso_U_12
_atom_site_aniso_U_13
_atom_site_aniso_U_23
O1 0.0354(8) 0.0311(7) 0.0315(7) -0.0065(6) 0.0025(6) 0.0025(6)
O2 0.0274(7) 0.0201(6) 0.0345(7) -0.0029(5) 0.0002(5) -0.0029(5)
N1 0.0185(7) 0.0161(6) 0.0193(7) -0.0016(5) -0.0006(5) -0.0015(5)
N2 0.0181(7) 0.0163(7) 0.0193(7) -0.0023(6) 0.0005(5) -0.0004(5)
C1 0.0193(8) 0.0179(8) 0.0195(8) -0.0011(7) 0.0010(6) -0.0024(6)
C2 0.0244(9) 0.0252(9) 0.0178(8) -0.0035(7) -0.0015(6) -0.0026(7)
C3 0.0222(9) 0.0231(8) 0.0204(8) -0.0048(7) -0.0015(6) -0.0040(7)
C4 0.0158(8) 0.0181(8) 0.0204(8) 0.0007(6) 0.0010(6) -0.0024(6)
C5 0.0171(8) 0.0191(8) 0.0183(8) 0.0003(6) 0.0011(6) -0.0013(6)
C6 0.0269(9) 0.0165(8) 0.0194(8) -0.0013(7) 0.0013(6) -0.0023(6)
C7 0.0192(8) 0.0235(9) 0.0264(9) 0.0014(7) 0.0008(7) 0.0066(7)
C8 0.0348(11) 0.0229(9) 0.0337(10) -0.0003(8) -0.0126(8) 0.0036(8)
C9 0.0527(14) 0.0231(9) 0.0229(9) -0.0074(9) -0.0005(9) 0.0051(8)
C10 0.0163(8) 0.0162(7) 0.0226(8) 0.0003(6) 0.0024(6) -0.0024(6)
C11 0.0230(9) 0.0166(8) 0.0205(8) -0.0017(7) 0.0041(6) -0.0019(6)
C12 0.0200(9) 0.0233(8) 0.0243(8) 0.0014(7) 0.0010(7) 0.0008(7)
C13 0.0206(9) 0.0346(10) 0.0311(10) -0.0094(8) 0.0041(7) -0.0100(8)
C14 0.0331(11) 0.0193(9) 0.0340(10) -0.0099(8) 0.0087(8) -0.0073(8)
C15 0.0143(8) 0.0178(8) 0.0234(8) -0.0011(6) 0.0024(6) -0.0013(6)
C16 0.0230(9) 0.0198(8) 0.0258(9) -0.0051(7) 0.0002(7) 0.0022(7)
C17 0.0243(9) 0.0202(8) 0.0228(8) -0.0021(7) 0.0010(7) 0.0040(7)
C18 0.0186(8) 0.0178(8) 0.0181(8) 0.0005(6) 0.0008(6) -0.0001(6)

loop_
_atom_type_symbol
_atom_type_description
_atom_type_scat_dispersion_real
_atom_type_scat_dispersion_imag
_atom_type_scat_source
C C 0.0033 0.0016 'International Tables Vol C Tables 4.2.6.8 and 6.1.1.4'
H H 0.0000 0.0000 'International Tables Vol C Tables 4.2.6.8 and 6.1.1.4'
N N 0.0061 0.0033 'International Tables Vol C Tables 4.2.6.8 and 6.1.1.4'
O O 0.0106 0.0060 'International Tables Vol C Tables 4.2.6.8 and 6.1.1.4'

loop_
_geom_angle_atom_site_label_1
_geom_angle_atom_site_label_2
_geom_angle_atom_site_label_3
_geom_angle_site_symmetry_1
_geom_angle_site_symmetry_3
_geom_angle
_geom_angle_publ_flag
C6 O1 C9 . . 106.18(15) ?
C11 O2 C14 . . 106.71(14) ?
C1 N1 C4 . . 104.95(13) ?
C18 N2 C15 . . 110.34(14) ?
C18 N2 H2N . . 125.5(13) ?
C15 N2 H2N . . 123.7(13) ?
N1 C1 C5 . . 126.03(15) ?
N1 C1 C2 . . 110.81(14) ?
C5 C1 C2 . . 123.13(15) ?
C3 C2 C1 . . 106.82(15) ?
C3 C2 H2A . . 126.6 ?
C1 C2 H2A . . 126.6 ?
C2 C3 C4 . . 106.44(15) ?
C2 C3 H3A . . 126.8 ?
C4 C3 H3A . . 126.8 ?
N1 C4 C10 . . 125.42(14) ?
N1 C4 C3 . . 110.87(14) ?
C10 C4 C3 . . 123.71(15) ?
C18 C5 C1 3_566 . 125.99(15) ?
C18 C5 C6 3_566 . 117.66(14) ?
C1 C5 C6 . . 116.27(14) ?
C7 C6 O1 . . 109.88(15) ?
C7 C6 C5 . . 129.05(16) ?
O1 C6 C5 . . 120.94(15) ?
C6 C7 C8 . . 107.00(16) ?
C6 C7 H7A . . 126.5 ?
C8 C7 H7A . . 126.5 ?
C9 C8 C7 . . 106.94(16) ?
C9 C8 H8A . . 126.5 ?
C7 C8 H8A . . 126.5 ?
C8 C9 O1 . . 109.99(17) ?
C8 C9 H9A . . 125.0 ?
O1 C9 H9A . . 125.0 ?
C15 C10 C4 . . 124.46(15) ?
C15 C10 C11 . . 118.31(15) ?
C4 C10 C11 . . 117.21(14) ?
C12 C11 O2 . . 109.69(15) ?
C12 C11 C10 . . 130.76(16) ?
O2 C11 C10 . . 119.51(14) ?
C11 C12 C13 . . 106.88(16) ?
C11 C12 H12A . . 126.6 ?
C13 C12 H12A . . 126.6 ?
C14 C13 C12 . . 106.52(16) ?
C14 C13 H13A . . 126.7 ?
C12 C13 H13A . . 126.7 ?
C13 C14 O2 . . 110.19(16) ?
C13 C14 H14A . . 124.9 ?
O2 C14 H14A . . 124.9 ?
N2 C15 C10 . . 125.79(15) ?
N2 C15 C16 . . 106.53(14) ?
C10 C15 C16 . . 127.66(15) ?
C17 C16 C15 . . 108.49(15) ?
C17 C16 H16A . . 125.8 ?
C15 C16 H16A . . 125.8 ?
C16 C17 C18 . . 108.02(15) ?
C16 C17 H17A . . 126.0 ?
C18 C17 H17A . . 126.0 ?
N2 C18 C5 . 3_566 126.57(15) ?
N2 C18 C17 . . 106.56(14) ?
C5 C18 C17 3_566 . 126.81(15) ?

loop_
_geom_bond_atom_site_label_1
_geom_bond_atom_site_label_2
_geom_bond_site_symmetry_2
_geom_bond_distance
_geom_bond_publ_flag
O1 C6 . 1.359(2) ?
O1 C9 . 1.387(2) ?
O2 C11 . 1.371(2) ?
O2 C14 . 1.373(2) ?
N1 C1 . 1.367(2) ?
N1 C4 . 1.371(2) ?
N2 C18 . 1.373(2) ?
N2 C15 . 1.378(2) ?
N2 H2N . 0.92(2) ?
C1 C5 . 1.414(2) ?
C1 C2 . 1.452(2) ?
C2 C3 . 1.340(2) ?
C2 H2A . 0.9500 ?
C3 C4 . 1.453(2) ?
C3 H3A . 0.9500 ?
C4 C10 . 1.415(2) ?
C5 C18 3_566 1.398(2) ?
C5 C6 . 1.470(2) ?
C6 C7 . 1.349(2) ?
C7 C8 . 1.414(2) ?
C7 H7A . 0.9500 ?
C8 C9 . 1.329(3) ?
C8 H8A . 0.9500 ?
C9 H9A . 0.9500 ?
C10 C15 . 1.404(2) ?
C10 C11 . 1.468(2) ?
C11 C12 . 1.351(2) ?
C12 C13 . 1.427(3) ?
C12 H12A . 0.9500 ?
C13 C14 . 1.344(3) ?
C13 H13A . 0.9500 ?
C14 H14A . 0.9500 ?
C15 C16 . 1.423(2) ?
C16 C17 . 1.363(2) ?
C16 H16A . 0.9500 ?
C17 C18 . 1.432(2) ?
C17 H17A . 0.9500 ?
C18 C5 3_566 1.398(2) ?

loop_
_geom_hbond_atom_site_label_D
_geom_hbond_atom_site_label_H
_geom_hbond_atom_site_label_A
_geom_hbond_site_symmetry_A
_geom_hbond_distance_DH
_geom_hbond_distance_HA
_geom_hbond_distance_DA
_geom_hbond_angle_DHA
N2 H2N N1 . 0.92(2) 2.29(2) 2.886(2) 121.5(16)
N2 H2N N1 3_566 0.92(2) 2.41(2) 2.9618(19) 118.1(15)
C16 H16A O2 . 0.95 2.35 2.855(2) 112.8
C17 H17A O1 3_566 0.95 2.39 2.906(2) 114.1

loop_
_geom_torsion_atom_site_label_1
_geom_torsion_atom_site_label_2
_geom_torsion_atom_site_label_3
_geom_torsion_atom_site_label_4
_geom_torsion_site_symmetry_1
_geom_torsion_site_symmetry_2
_geom_torsion_site_symmetry_3
_geom_torsion_site_symmetry_4
_geom_torsion
_geom_torsion_publ_flag
C4 N1 C1 C5 . . . . -178.98(16) ?
C4 N1 C1 C2 . . . . 2.96(18) ?
N1 C1 C2 C3 . . . . -1.3(2) ?
C5 C1 C2 C3 . . . . -179.43(16) ?
C1 C2 C3 C4 . . . . -0.86(19) ?
C1 N1 C4 C10 . . . . 177.00(15) ?
C1 N1 C4 C3 . . . . -3.52(18) ?
C2 C3 C4 N1 . . . . 2.8(2) ?
C2 C3 C4 C10 . . . . -177.70(15) ?
N1 C1 C5 C18 . . . 3_566 -11.1(3) ?
C2 C1 C5 C18 . . . 3_566 166.76(16) ?
N1 C1 C5 C6 . . . . 165.50(15) ?
C2 C1 C5 C6 . . . . -16.7(2) ?
C9 O1 C6 C7 . . . . 0.23(19) ?
C9 O1 C6 C5 . . . . 176.41(15) ?
C18 C5 C6 C7 3_566 . . . 126.53(19) ?
C1 C5 C6 C7 . . . . -50.3(2) ?
C18 C5 C6 O1 3_566 . . . -48.8(2) ?
C1 C5 C6 O1 . . . . 134.29(16) ?
O1 C6 C7 C8 . . . . -0.7(2) ?
C5 C6 C7 C8 . . . . -176.46(17) ?
C6 C7 C8 C9 . . . . 0.9(2) ?
C7 C8 C9 O1 . . . . -0.8(2) ?
C6 O1 C9 C8 . . . . 0.4(2) ?
N1 C4 C10 C15 . . . . 11.0(3) ?
C3 C4 C10 C15 . . . . -168.37(16) ?
N1 C4 C10 C11 . . . . -167.21(15) ?
C3 C4 C10 C11 . . . . 13.4(2) ?
C14 O2 C11 C12 . . . . -0.13(18) ?
C14 O2 C11 C10 . . . . -178.14(14) ?
C15 C10 C11 C12 . . . . -136.32(19) ?
C4 C10 C11 C12 . . . . 42.0(2) ?
C15 C10 C11 O2 . . . . 41.2(2) ?
C4 C10 C11 O2 . . . . -140.43(15) ?
O2 C11 C12 C13 . . . . 0.29(19) ?
C10 C11 C12 C13 . . . . 177.99(16) ?
C11 C12 C13 C14 . . . . -0.3(2) ?
C12 C13 C14 O2 . . . . 0.3(2) ?
C11 O2 C14 C13 . . . . -0.09(19) ?
C18 N2 C15 C10 . . . . 176.59(15) ?
C18 N2 C15 C16 . . . . -1.62(18) ?
C4 C10 C15 N2 . . . . -0.6(3) ?
C11 C10 C15 N2 . . . . 177.63(15) ?
C4 C10 C15 C16 . . . . 177.22(16) ?
C11 C10 C15 C16 . . . . -4.5(3) ?
N2 C15 C16 C17 . . . . 2.51(19) ?
C10 C15 C16 C17 . . . . -175.66(17) ?
C15 C16 C17 C18 . . . . -2.4(2) ?
C15 N2 C18 C5 . . . 3_566 177.44(16) ?
C15 N2 C18 C17 . . . . 0.17(18) ?
C16 C17 C18 N2 . . . . 1.42(19) ?
C16 C17 C18 C5 . . . 3_566 -175.84(16) ?
